data_7161084
loop_
_publ_author_name
'Cui, Yan-Zhao'
'Li, He'
'Liu, Huiyi'
'Yuan, Hao-Qi'
'Zhou, Hao-Tian'
'Wang, Xiao-Sai'
'Wang, Yan-Bo'

_publ_section_title
;
 Pyridine-boryl radical-mediated reductive homocoupling of
 <i>para</i>-quinone methides.
;
_journal_issue 15
_journal_name_full 'Organic &amp; biomolecular chemistry'
_journal_page_first 3295
_journal_page_last 3300
_journal_paper_doi 10.1039/d6ob00078a
_journal_volume 24
_journal_year 2026
_chemical_formula_moiety 'C21 H25 Cl2 O'
_chemical_formula_sum 'C21 H25 Cl2 O'
_chemical_formula_weight 364.31
_chemical_name_systematic CYZ-285
_space_group_crystal_system monoclinic
_space_group_IT_number 15
_space_group_name_Hall '-C 2yc'
_space_group_name_H-M_alt 'C 1 2/c 1'
_atom_sites_solution_hydrogens mixed
_audit_creation_date 2025-01-18
_audit_creation_method
;
Olex2 1.2
(compiled 2018.05.29 svn.r3508 for OlexSys, GUI svn.r5506)
;
_audit_update_record
;
2026-01-13 deposited with the CCDC.	2026-03-20 downloaded from the CCDC.
;
_cell_angle_alpha 90
_cell_angle_beta 132.633(6)
_cell_angle_gamma 90
_cell_formula_units_Z 8
_cell_length_a 22.434(5)
_cell_length_b 15.147(3)
_cell_length_c 18.526(5)
_cell_measurement_reflns_used 3571
_cell_measurement_temperature 294
_cell_measurement_theta_max 25.997
_cell_measurement_theta_min 2.243
_cell_volume 4631.5(19)
_computing_molecular_graphics 'Olex2 (Dolomanov et al., 2009)'
_computing_publication_material 'Olex2 (Dolomanov et al., 2009)'
_computing_structure_refinement 'ShelXL (Sheldrick, 2015)'
_computing_structure_solution 'SHELXT 2014/5 (Sheldrick, 2014)'
_diffrn_ambient_temperature 294.0
_diffrn_measured_fraction_theta_full 0.999
_diffrn_measured_fraction_theta_max 0.999
_diffrn_measurement_device_type 'Bruker D8 VENTURE PHOTON II'
_diffrn_measurement_method 'phi and omega scans'
_diffrn_radiation_type MoK\a
_diffrn_radiation_wavelength 0.71073
_diffrn_reflns_av_R_equivalents 0.1081
_diffrn_reflns_av_unetI/netI 0.0926
_diffrn_reflns_Laue_measured_fraction_full 0.999
_diffrn_reflns_Laue_measured_fraction_max 0.999
_diffrn_reflns_limit_h_max 26
_diffrn_reflns_limit_h_min -26
_diffrn_reflns_limit_k_max 18
_diffrn_reflns_limit_k_min -17
_diffrn_reflns_limit_l_max 22
_diffrn_reflns_limit_l_min -20
_diffrn_reflns_number 18072
_diffrn_reflns_point_group_measured_fraction_full 0.999
_diffrn_reflns_point_group_measured_fraction_max 0.999
_diffrn_reflns_theta_full 24.998
_diffrn_reflns_theta_max 24.998
_diffrn_reflns_theta_min 1.825
_exptl_absorpt_coefficient_mu 0.284
_exptl_absorpt_correction_T_max 0.2627
_exptl_absorpt_correction_T_min 0.1594
_exptl_absorpt_correction_type multi-scan
_exptl_absorpt_process_details SADABS
_exptl_crystal_colour 'clear light colourless'
_exptl_crystal_colour_lustre clear
_exptl_crystal_colour_modifier light
_exptl_crystal_colour_primary colourless
_exptl_crystal_density_diffrn 1.045
_exptl_crystal_description block
_exptl_crystal_F_000 1544
_exptl_crystal_size_max 0.18
_exptl_crystal_size_mid 0.14
_exptl_crystal_size_min 0.12
_refine_diff_density_max 0.908
_refine_diff_density_min -0.600
_refine_diff_density_rms 0.076
_refine_ls_extinction_method none
_refine_ls_goodness_of_fit_ref 1.097
_refine_ls_hydrogen_treatment mixed
_refine_ls_matrix_type full
_refine_ls_number_parameters 242
_refine_ls_number_reflns 4075
_refine_ls_number_restraints 1
_refine_ls_restrained_S_all 1.097
_refine_ls_R_factor_all 0.1270
_refine_ls_R_factor_gt 0.0877
_refine_ls_shift/su_max 0.000
_refine_ls_shift/su_mean 0.000
_refine_ls_structure_factor_coef Fsqd
_refine_ls_weighting_details 'w=1/[\s^2^(Fo^2^)+(0.1332P)^2^+2.4491P] where P=(Fo^2^+2Fc^2^)/3'
_refine_ls_weighting_scheme calc
_refine_ls_wR_factor_gt 0.2406
_refine_ls_wR_factor_ref 0.2672
_reflns_Friedel_coverage 0.000
_reflns_number_gt 2480
_reflns_number_total 4075
_reflns_threshold_expression 'I > 2\s(I)'
_cod_data_source_file d6ob00078a2.cif
_cod_data_source_block m15455_0m_sq
_cod_depositor_comments 'Adding full bibliography for 7161083--7161088.cif.'
_cod_original_cell_volume 4631.6(19)
_cod_database_code 7161084
_shelx_shelxl_version_number 2018/3
_shelx_space_group_comment
;
The symmetry employed for this shelxl refinement is uniquely defined
by the following loop, which should always be used as a source of
symmetry information in preference to the above space-group names.
They are only intended as comments.
;
_shelx_estimated_absorpt_t_max 0.967
_shelx_estimated_absorpt_t_min 0.951
_olex2_refinement_description
;
1. Fixed Uiso
 At 1.2 times of:
  All C(H) groups
 At 1.5 times of:
  All C(H,H) groups, All C(H,H,H) groups, All O(H) groups
2. Restrained distances
 H003-H00K
 2 with sigma of 0.02
3.a Ternary CH refined with riding coordinates:
 C00I(H00I)
3.b Aromatic/amide H refined with riding coordinates:
 C006(H006), C00C(H00C), C00E(H00E), C00F(H00F), C00G(H00G)
3.c Idealised Me refined as rotating group:
 C00L(H00L,H00M,H00N), C00M(H00O,H00P,H00Q), C00N(H00R,H00S,H00T), C00O(H00U,
 H00V,H00W)
3.d Idealised tetrahedral OH refined as rotating group:
 O003(H003)
;
_platon_squeeze_void_probe_radius 1.20
_olex2_submission_special_instructions 'No special instructions were received'

loop_
_space_group_symop_operation_xyz
'x, y, z'
'-x, y, -z+1/2'
'x+1/2, y+1/2, z'
'-x+1/2, y+1/2, -z+1/2'
'-x, -y, -z'
'x, -y, z-1/2'
'-x+1/2, -y+1/2, -z'
'x+1/2, -y+1/2, z-1/2'

loop_
_atom_site_label
_atom_site_type_symbol
_atom_site_fract_x
_atom_site_fract_y
_atom_site_fract_z
_atom_site_U_iso_or_equiv
_atom_site_adp_type
_atom_site_occupancy
_atom_site_site_symmetry_order
_atom_site_calc_flag
_atom_site_refinement_flags_posn
_atom_site_refinement_flags_adp
_atom_site_refinement_flags_occupancy
_atom_site_disorder_assembly
_atom_site_disorder_group
Cl01 Cl 0.40046(8) 0.30402(8) 0.51760(10) 0.0723(5) Uani 1 1 d . . . . .
Cl02 Cl 0.39970(9) 0.23018(9) 0.80647(11) 0.0839(5) Uani 1 1 d . . . . .
O003 O 0.2978(2) 0.67486(18) 0.5753(2) 0.0595(9) Uani 1 1 d . . . . .
H003 H 0.252647 0.669787 0.520316 0.089 Uiso 1 1 calc DGR . . . .
C004 C 0.3843(2) 0.5668(2) 0.5905(3) 0.0420(9) Uani 1 1 d . . . . .
C005 C 0.3354(3) 0.5925(2) 0.6085(3) 0.0481(10) Uani 1 1 d . . . . .
C006 C 0.4215(2) 0.4846(2) 0.6274(3) 0.0451(10) Uani 1 1 d . . . . .
H006 H 0.453943 0.464708 0.616291 0.054 Uiso 1 1 calc R . . . .
C007 C 0.4040(2) 0.2646(2) 0.6647(3) 0.0496(11) Uani 1 1 d . . . . .
C008 C 0.4122(2) 0.4313(2) 0.6798(3) 0.0473(11) Uani 1 1 d . . . . .
C009 C 0.3239(2) 0.5415(3) 0.6605(3) 0.0470(10) Uani 1 1 d . . . . .
C00A C 0.3990(3) 0.6250(3) 0.5358(3) 0.0524(11) Uani 1 1 d . . . . .
C00B C 0.3758(2) 0.2420(3) 0.5731(3) 0.0525(12) Uani 1 1 d . . . . .
C00C C 0.3639(2) 0.4604(3) 0.6951(3) 0.0516(11) Uani 1 1 d . . . . .
H00C H 0.357436 0.424553 0.730164 0.062 Uiso 1 1 calc R . . . .
C00D C 0.3743(3) 0.2117(3) 0.6951(3) 0.0552(12) Uani 1 1 d . . . . .
C00E C 0.2965(3) 0.1215(3) 0.5515(4) 0.0652(14) Uani 1 1 d . . . . .
H00E H 0.261213 0.074560 0.514675 0.078 Uiso 1 1 calc R . . . .
C00F C 0.3235(3) 0.1713(3) 0.5168(4) 0.0608(13) Uani 1 1 d . . . . .
H00F H 0.307297 0.158182 0.456648 0.073 Uiso 1 1 calc R . . . .
C00G C 0.3216(3) 0.1411(3) 0.6402(4) 0.0649(14) Uani 1 1 d . . . . .
H00G H 0.303580 0.107405 0.664236 0.078 Uiso 1 1 calc R . . . .
C00H C 0.2710(3) 0.5715(3) 0.6801(4) 0.0597(12) Uani 1 1 d . . . . .
C00I C 0.4583(2) 0.3448(2) 0.7293(4) 0.0622(14) Uani 1 1 d . . . . .
H00I H 0.464257 0.340642 0.786701 0.075 Uiso 1 1 calc R . . . .
C00J C 0.3183(4) 0.6452(4) 0.4313(4) 0.0680(14) Uani 1 1 d . . . . .
H00A H 0.287(4) 0.592(4) 0.394(5) 0.102 Uiso 1 1 d R . . . .
H00B H 0.328(4) 0.667(4) 0.397(5) 0.102 Uiso 1 1 d R . . . .
C00K C 0.1833(3) 0.5864(5) 0.5835(5) 0.0757(16) Uani 1 1 d . . . . .
H00H H 0.154(4) 0.602(4) 0.600(5) 0.114 Uiso 1 1 d R . . . .
H00J H 0.162(4) 0.531(5) 0.548(5) 0.114 Uiso 1 1 d R . . . .
C00L C 0.4526(3) 0.5780(3) 0.5243(4) 0.0676(14) Uani 1 1 d . . . . .
H00L H 0.504376 0.565307 0.587976 0.101 Uiso 1 1 calc GR . . . .
H00M H 0.459800 0.615357 0.488896 0.101 Uiso 1 1 calc GR . . . .
H00N H 0.427151 0.523849 0.488888 0.101 Uiso 1 1 calc GR . . . .
C00M C 0.3048(3) 0.6582(4) 0.7412(4) 0.0728(14) Uani 1 1 d . . . . .
H00O H 0.357444 0.647298 0.804509 0.109 Uiso 1 1 calc GR . . . .
H00P H 0.268901 0.678243 0.749140 0.109 Uiso 1 1 calc GR . . . .
H00Q H 0.308816 0.702619 0.707725 0.109 Uiso 1 1 calc GR . . . .
C00N C 0.4449(3) 0.7101(3) 0.5952(4) 0.0720(15) Uani 1 1 d . . . . .
H00R H 0.412938 0.743109 0.602780 0.108 Uiso 1 1 calc GR . . . .
H00S H 0.454626 0.745353 0.560961 0.108 Uiso 1 1 calc GR . . . .
H00T H 0.495756 0.694610 0.658699 0.108 Uiso 1 1 calc GR . . . .
C00O C 0.2687(4) 0.5036(4) 0.7396(5) 0.0876(18) Uani 1 1 d . . . . .
H00U H 0.240879 0.451542 0.700695 0.131 Uiso 1 1 calc GR . . . .
H00V H 0.240800 0.528324 0.757371 0.131 Uiso 1 1 calc GR . . . .
H00W H 0.323071 0.488501 0.797864 0.131 Uiso 1 1 calc GR . . . .
H00D H 0.282(3) 0.683(3) 0.432(3) 0.066(14) Uiso 1 1 d . . . . .
H00K H 0.181(3) 0.621(3) 0.539(4) 0.069(16) Uiso 1 1 d D . . . .

loop_
_atom_site_aniso_label
_atom_site_aniso_U_11
_atom_site_aniso_U_22
_atom_site_aniso_U_33
_atom_site_aniso_U_23
_atom_site_aniso_U_13
_atom_site_aniso_U_12
Cl01 0.0608(8) 0.0640(8) 0.0811(10) 0.0131(6) 0.0437(7) -0.0011(6)
Cl02 0.0826(10) 0.0774(9) 0.0826(11) -0.0133(7) 0.0523(9) -0.0225(7)
O003 0.065(2) 0.0441(15) 0.069(2) 0.0178(14) 0.0447(18) 0.0277(14)
C004 0.037(2) 0.0320(18) 0.047(2) 0.0036(16) 0.0246(19) 0.0043(16)
C005 0.046(2) 0.0336(19) 0.055(3) 0.0074(18) 0.030(2) 0.0121(17)
C006 0.030(2) 0.0323(19) 0.053(2) -0.0050(17) 0.0199(19) -0.0011(15)
C007 0.026(2) 0.0293(19) 0.061(3) 0.0042(18) 0.017(2) 0.0028(16)
C008 0.032(2) 0.0263(18) 0.051(3) 0.0035(16) 0.0149(19) 0.0004(15)
C009 0.043(2) 0.044(2) 0.044(2) 0.0058(18) 0.026(2) 0.0068(18)
C00A 0.059(3) 0.040(2) 0.063(3) 0.007(2) 0.044(2) 0.010(2)
C00B 0.032(2) 0.040(2) 0.065(3) 0.004(2) 0.025(2) 0.0005(17)
C00C 0.036(2) 0.045(2) 0.057(3) 0.0135(19) 0.025(2) 0.0058(18)
C00D 0.039(2) 0.040(2) 0.061(3) -0.0043(19) 0.024(2) -0.0065(18)
C00E 0.045(3) 0.041(2) 0.071(3) -0.011(2) 0.024(3) -0.012(2)
C00F 0.043(2) 0.047(2) 0.057(3) -0.003(2) 0.020(2) 0.001(2)
C00G 0.046(3) 0.042(2) 0.079(4) 0.001(2) 0.031(3) -0.008(2)
C00H 0.051(3) 0.072(3) 0.057(3) 0.009(2) 0.037(2) 0.009(2)
C00I 0.030(2) 0.0270(18) 0.080(3) 0.003(2) 0.017(2) -0.0016(16)
C00J 0.075(4) 0.068(3) 0.063(3) 0.018(3) 0.048(3) 0.028(3)
C00K 0.053(3) 0.091(4) 0.079(4) 0.009(3) 0.043(3) 0.018(3)
C00L 0.069(3) 0.063(3) 0.091(4) 0.006(3) 0.063(3) 0.008(2)
C00M 0.067(3) 0.084(4) 0.064(3) -0.003(3) 0.043(3) 0.010(3)
C00N 0.076(4) 0.051(3) 0.097(4) -0.003(3) 0.061(3) -0.009(2)
C00O 0.098(4) 0.096(4) 0.101(5) 0.031(4) 0.080(4) 0.023(4)

loop_
_atom_type_symbol
_atom_type_description
_atom_type_scat_dispersion_real
_atom_type_scat_dispersion_imag
_atom_type_scat_source
C C 0.0033 0.0016 'International Tables Vol C Tables 4.2.6.8 and 6.1.1.4'
H H 0.0000 0.0000 'International Tables Vol C Tables 4.2.6.8 and 6.1.1.4'
Cl Cl 0.1484 0.1585 'International Tables Vol C Tables 4.2.6.8 and 6.1.1.4'
O O 0.0106 0.0060 'International Tables Vol C Tables 4.2.6.8 and 6.1.1.4'

loop_
_geom_angle_atom_site_label_1
_geom_angle_atom_site_label_2
_geom_angle_atom_site_label_3
_geom_angle
_geom_angle_site_symmetry_1
_geom_angle_site_symmetry_3
_geom_angle_publ_flag
C005 O003 H003 109.5 . . ?
C005 C004 C00A 123.4(3) . . ?
C006 C004 C005 116.0(4) . . ?
C006 C004 C00A 120.6(4) . . ?
O003 C005 C004 118.8(4) . . ?
C009 C005 O003 117.6(4) . . ?
C009 C005 C004 123.6(3) . . ?
C004 C006 H006 118.7 . . ?
C008 C006 C004 122.6(4) . . ?
C008 C006 H006 118.7 . . ?
C00B C007 C00I 127.0(4) . . ?
C00D C007 C00B 114.1(4) . . ?
C00D C007 C00I 118.8(4) . . ?
C006 C008 C00I 123.9(4) . . ?
C00C C008 C006 118.5(3) . . ?
C00C C008 C00I 117.4(4) . . ?
C005 C009 C00C 116.5(4) . . ?
C005 C009 C00H 122.5(4) . . ?
C00C C009 C00H 121.0(4) . . ?
C004 C00A C00J 110.3(4) . . ?
C004 C00A C00N 110.2(4) . . ?
C00J C00A C00N 112.2(4) . . ?
C00L C00A C004 111.4(3) . . ?
C00L C00A C00J 106.4(4) . . ?
C00L C00A C00N 106.1(4) . . ?
C007 C00B Cl01 121.6(3) . . ?
C007 C00B C00F 123.7(4) . . ?
C00F C00B Cl01 114.6(4) . . ?
C008 C00C C009 122.8(4) . . ?
C008 C00C H00C 118.6 . . ?
C009 C00C H00C 118.6 . . ?
C007 C00D Cl02 121.7(3) . . ?
C007 C00D C00G 123.5(5) . . ?
C00G C00D Cl02 114.8(4) . . ?
C00F C00E H00E 120.2 . . ?
C00G C00E H00E 120.2 . . ?
C00G C00E C00F 119.6(4) . . ?
C00B C00F H00F 120.4 . . ?
C00E C00F C00B 119.1(5) . . ?
C00E C00F H00F 120.4 . . ?
C00D C00G H00G 120.0 . . ?
C00E C00G C00D 120.0(5) . . ?
C00E C00G H00G 120.0 . . ?
C009 C00H C00K 110.9(4) . . ?
C009 C00H C00M 110.6(4) . . ?
C009 C00H C00O 112.4(4) . . ?
C00K C00H C00M 109.4(4) . . ?
C00O C00H C00K 107.2(5) . . ?
C00O C00H C00M 106.2(4) . . ?
C007 C00I H00I 104.2 . . ?
C008 C00I C007 110.4(3) . . ?
C008 C00I H00I 104.2 . . ?
C00I C00I C007 117.4(4) 2_656 . ?
C00I C00I C008 114.8(3) 2_656 . ?
C00I C00I H00I 104.2 2_656 . ?
C00A C00J H00A 113(4) . . ?
C00A C00J H00B 110(4) . . ?
C00A C00J H00D 112(3) . . ?
H00A C00J H00B 103(5) . . ?
H00A C00J H00D 106(5) . . ?
H00B C00J H00D 113(5) . . ?
C00H C00K H00H 107(4) . . ?
C00H C00K H00J 109(4) . . ?
C00H C00K H00K 111(3) . . ?
H00H C00K H00J 107(5) . . ?
H00H C00K H00K 121(5) . . ?
H00J C00K H00K 101(5) . . ?
C00A C00L H00L 109.5 . . ?
C00A C00L H00M 109.5 . . ?
C00A C00L H00N 109.5 . . ?
H00L C00L H00M 109.5 . . ?
H00L C00L H00N 109.5 . . ?
H00M C00L H00N 109.5 . . ?
C00H C00M H00O 109.5 . . ?
C00H C00M H00P 109.5 . . ?
C00H C00M H00Q 109.5 . . ?
H00O C00M H00P 109.5 . . ?
H00O C00M H00Q 109.5 . . ?
H00P C00M H00Q 109.5 . . ?
C00A C00N H00R 109.5 . . ?
C00A C00N H00S 109.5 . . ?
C00A C00N H00T 109.5 . . ?
H00R C00N H00S 109.5 . . ?
H00R C00N H00T 109.5 . . ?
H00S C00N H00T 109.5 . . ?
C00H C00O H00U 109.5 . . ?
C00H C00O H00V 109.5 . . ?
C00H C00O H00W 109.5 . . ?
H00U C00O H00V 109.5 . . ?
H00U C00O H00W 109.5 . . ?
H00V C00O H00W 109.5 . . ?

loop_
_geom_bond_atom_site_label_1
_geom_bond_atom_site_label_2
_geom_bond_distance
_geom_bond_site_symmetry_2
_geom_bond_publ_flag
Cl01 C00B 1.737(5) . ?
Cl02 C00D 1.752(5) . ?
O003 H003 0.8200 . ?
O003 C005 1.394(4) . ?
C004 C005 1.400(6) . ?
C004 C006 1.394(5) . ?
C004 C00A 1.538(6) . ?
C005 C009 1.388(6) . ?
C006 H006 0.9300 . ?
C006 C008 1.382(6) . ?
C007 C00B 1.394(7) . ?
C007 C00D 1.381(6) . ?
C007 C00I 1.555(5) . ?
C008 C00C 1.365(6) . ?
C008 C00I 1.532(5) . ?
C009 C00C 1.395(5) . ?
C009 C00H 1.526(6) . ?
C00A C00J 1.540(7) . ?
C00A C00L 1.531(6) . ?
C00A C00N 1.549(6) . ?
C00B C00F 1.398(6) . ?
C00C H00C 0.9300 . ?
C00D C00G 1.396(6) . ?
C00E H00E 0.9300 . ?
C00E C00F 1.370(7) . ?
C00E C00G 1.361(7) . ?
C00F H00F 0.9300 . ?
C00G H00G 0.9300 . ?
C00H C00K 1.535(7) . ?
C00H C00M 1.556(7) . ?
C00H C00O 1.534(7) . ?
C00I C00I 1.464(8) 2_656 ?
C00I H00I 0.9800 . ?
C00J H00A 0.97(6) . ?
C00J H00B 0.86(6) . ?
C00J H00D 1.00(5) . ?
C00K H00H 0.93(7) . ?
C00K H00J 0.98(7) . ?
C00K H00K 0.95(4) . ?
C00L H00L 0.9600 . ?
C00L H00M 0.9600 . ?
C00L H00N 0.9600 . ?
C00M H00O 0.9600 . ?
C00M H00P 0.9600 . ?
C00M H00Q 0.9600 . ?
C00N H00R 0.9600 . ?
C00N H00S 0.9600 . ?
C00N H00T 0.9600 . ?
C00O H00U 0.9600 . ?
C00O H00V 0.9600 . ?
C00O H00W 0.9600 . ?

loop_
_platon_squeeze_void_nr
_platon_squeeze_void_average_x
_platon_squeeze_void_average_y
_platon_squeeze_void_average_z
_platon_squeeze_void_volume
_platon_squeeze_void_count_electrons
_platon_squeeze_void_content
1 0.500 0.000 0.020 557 115 ' '
2 0.000 0.500 0.554 557 115 ' '
